data_4085093
loop_
_publ_author_name
'O&#x2019;Brien, Cameron'
'Wong, Michael Yin'
'Cordes, David B.'
'Slawin, Alexandra M. Z.'
'Zysman-Colman, Eli'

_publ_section_title
;
 Cationic Platinum(II) Complexes Bearing Aryl-BIAN Ligands: Synthesis and
 Structural and Optoelectronic Characterization
;
_journal_issue 1
_journal_name_full Organometallics
_journal_page_first 13
_journal_paper_doi 10.1021/om5006512
_journal_volume 34
_journal_year 2015
_chemical_absolute_configuration ad
_chemical_formula_moiety 'C35 H22 F2 N3 Pt, F6 P, 0.5(C H2 Cl2)'
_chemical_formula_sum 'C35.5 H23 Cl F8 N3 P Pt'
_chemical_formula_weight 905.10
_space_group_IT_number 33
_symmetry_cell_setting orthorhombic
_symmetry_Int_Tables_number 33
_symmetry_space_group_name_Hall 'P 2c -2n'
_symmetry_space_group_name_H-M 'P n a 21'
_atom_sites_solution_hydrogens geom
_atom_sites_solution_primary direct
_atom_sites_solution_secondary difmap
_cell_angle_alpha 90.0000
_cell_angle_beta 90.0000
_cell_angle_gamma 90.0000
_cell_formula_units_Z 4
_cell_length_a 28.129(4)
_cell_length_b 15.310(2)
_cell_length_c 8.1513(10)
_cell_measurement_reflns_used 10238
_cell_measurement_temperature 173
_cell_measurement_theta_max 25.35
_cell_measurement_theta_min 1.45
_cell_volume 3510.4(8)
_computing_cell_refinement 'CrystalClear-SM Expert 2.1 b29'
_computing_data_collection 'CrystalClear-SM Expert 2.1 b29 (Rigaku, 2013)'
_computing_data_reduction 'CrystalClear-SM Expert 2.1 b29'
_computing_molecular_graphics 'CrystalStructure 4.1'
_computing_publication_material 'CrystalStructure 4.1 (Rigaku, 2013)'
_computing_structure_refinement 'SHELXL-2013 (Sheldrick, 2013)'
_computing_structure_solution 'SIR2004 (Burla, et al., 2005)'
_diffrn_ambient_temperature 173
_diffrn_detector_area_resol_mean 5.811
_diffrn_measured_fraction_theta_full 1.000
_diffrn_measured_fraction_theta_max 1.000
_diffrn_measurement_device_type 'Rigaku XtaLAB P200'
_diffrn_measurement_method \w
_diffrn_radiation_type 'Mo K\a'
_diffrn_radiation_wavelength 0.71075
_diffrn_reflns_av_R_equivalents 0.1347
_diffrn_reflns_Laue_measured_fraction_full 1.000
_diffrn_reflns_Laue_measured_fraction_max 1.000
_diffrn_reflns_limit_h_max 33
_diffrn_reflns_limit_h_min -33
_diffrn_reflns_limit_k_max 17
_diffrn_reflns_limit_k_min -18
_diffrn_reflns_limit_l_max 9
_diffrn_reflns_limit_l_min -9
_diffrn_reflns_number 41557
_diffrn_reflns_point_group_measured_fraction_full 0.999
_diffrn_reflns_point_group_measured_fraction_max 0.999
_diffrn_reflns_theta_full 25.000
_diffrn_reflns_theta_max 25.398
_diffrn_reflns_theta_min 1.448
_diffrn_standards_number 0
_exptl_absorpt_coefficient_mu 4.175
_exptl_absorpt_correction_T_max 0.959
_exptl_absorpt_correction_T_min 0.579
_exptl_absorpt_correction_type multi-scan
_exptl_absorpt_process_details 'REQAB (Rigaku, 1998)'
_exptl_crystal_colour orange
_exptl_crystal_density_diffrn 1.712
_exptl_crystal_density_method 'not measured'
_exptl_crystal_description needle
_exptl_crystal_F_000 1756.00
_exptl_crystal_size_max 0.240
_exptl_crystal_size_mid 0.020
_exptl_crystal_size_min 0.010
_refine_diff_density_max 3.81
_refine_diff_density_min -0.70
_refine_ls_abs_structure_details
;
 Flack x determined using 1872 quotients [(I+)-(I-)]/[(I+)+(I-)]
 (Parsons, Flack and Wagner, Acta Cryst. B69 (2013) 249-259).
;
_refine_ls_abs_structure_Flack 0.075(10)
_refine_ls_extinction_method none
_refine_ls_goodness_of_fit_ref 1.010
_refine_ls_hydrogen_treatment constr
_refine_ls_number_parameters 460
_refine_ls_number_reflns 6442
_refine_ls_number_restraints 44
_refine_ls_R_factor_gt 0.0663
_refine_ls_shift/su_max 0.135
_refine_ls_structure_factor_coef Fsqd
_refine_ls_weighting_details 'w = 1/[\s^2^(Fo^2^)+(0.1215P)^2^+0.0000P] where P=(Fo^2^+2Fc^2^)/3'
_refine_ls_weighting_scheme calc
_refine_ls_wR_factor_ref 0.1868
_reflns_number_gt 4648
_reflns_number_total 6442
_reflns_threshold_expression F^2^>2.0\s(F^2^)
_cod_data_source_file om5006512_si_002.cif
_cod_data_source_block 2
_cod_depositor_comments 'Adding full bibliography for 4085093--4085094.cif.'
_cod_original_cell_volume 3510.3(9)
_cod_database_code 4085093

loop_
_symmetry_equiv_pos_site_id
_symmetry_equiv_pos_as_xyz
1 +X,+Y,+Z
2 1/2-X,1/2+Y,1/2+Z
3 1/2+X,1/2-Y,+Z
4 -X,-Y,1/2+Z

loop_
_atom_site_label
_atom_site_type_symbol
_atom_site_fract_x
_atom_site_fract_y
_atom_site_fract_z
_atom_site_U_iso_or_equiv
_atom_site_adp_type
_atom_site_occupancy
_atom_site_site_symmetry_multiplicity
_atom_site_site_symmetry_order
_atom_site_calc_flag
_atom_site_refinement_flags
Pt1 Pt 0.58294(2) 0.87902(2) 0.8758(3) 0.04408(11) Uani 1 4 0 d .
Cl1 Cl 0.66653(8) 0.3919(6) 0.87900(13) 0.2399(5) Uani 0.5 4 0 d .
Cl2 Cl 0.66984(8) 0.4284(2) 0.54653(16) 0.2543(5) Uani 0.5 4 0 d .
P1 P 0.73812(8) 0.69771(15) 0.6645(3) 0.0717(12) Uani 1 4 0 d .
F1 F 0.78116(14) 0.6478(4) 0.5910(9) 0.164(5) Uani 1 4 0 d .
F2 F 0.69103(13) 0.7399(5) 0.7242(10) 0.163(7) Uani 1 4 0 d .
F3 F 0.7095(2) 0.6267(3) 0.5714(8) 0.225(10) Uani 1 4 0 d .
F4 F 0.7371(6) 0.7554(3) 0.5083(5) 0.144(6) Uani 1 4 0 d .
F5 F 0.7675(2) 0.7616(3) 0.7716(7) 0.214(9) Uani 1 4 0 d .
F6 F 0.7321(6) 0.6396(4) 0.8192(5) 0.199(8) Uani 1 4 0 d .
F16 F 0.7278(4) 1.2398(6) 0.6628(15) 0.103(3) Uani 1 4 0 d .
F22 F 0.4793(4) 0.4746(6) 0.6914(19) 0.111(4) Uani 1 4 0 d .
N1 N 0.5793(3) 0.7833(7) 0.6964(14) 0.045(3) Uani 1 4 0 d .
N2 N 0.6291(4) 0.9301(7) 0.6891(14) 0.045(3) Uani 1 4 0 d .
N25 N 0.5844(4) 0.9782(8) 1.0404(15) 0.055(3) Uani 1 4 0 d .
C1 C 0.6039(5) 0.7978(8) 0.5649(17) 0.047(3) Uani 1 4 0 d .
C2 C 0.6319(5) 0.8852(7) 0.5615(18) 0.043(3) Uani 1 4 0 d .
C3 C 0.6130(4) 0.7550(8) 0.4092(17) 0.050(4) Uani 1 4 0 d .
C4 C 0.6001(5) 0.6773(9) 0.3456(19) 0.056(4) Uani 1 4 0 d .
C5 C 0.6175(5) 0.6531(10) 0.1896(19) 0.059(4) Uani 1 4 0 d .
C6 C 0.6473(5) 0.7078(10) 0.1025(17) 0.053(4) Uani 1 4 0 d .
C7 C 0.6607(4) 0.7894(8) 0.1718(18) 0.044(3) Uani 1 4 0 d .
C8 C 0.6913(5) 0.8488(10) 0.0957(17) 0.054(4) Uani 1 4 0 d .
C9 C 0.7014(5) 0.9264(9) 0.174(2) 0.060(4) Uani 1 4 0 d .
C10 C 0.6845(4) 0.9476(9) 0.3283(16) 0.052(4) Uani 1 4 0 d .
C11 C 0.6544(4) 0.8897(7) 0.4043(17) 0.047(4) Uani 1 4 0 d .
C12 C 0.6441(5) 0.8088(9) 0.3165(17) 0.056(4) Uani 1 4 0 d .
C13 C 0.6547(5) 1.0107(8) 0.6855(17) 0.050(3) Uani 1 4 0 d .
C14 C 0.7026(5) 1.0119(10) 0.7248(17) 0.057(4) Uani 1 4 0 d .
C15 C 0.72856(18) 1.0871(2) 0.7179(10) 0.0612(10) Uani 1 4 0 d .
C16 C 0.70383(18) 1.1623(2) 0.6729(11) 0.0780(10) Uani 1 4 0 d .
C17 C 0.6557(6) 1.1670(10) 0.635(2) 0.067(5) Uani 1 4 0 d .
C18 C 0.6324(5) 1.0844(11) 0.645(2) 0.061(4) Uani 1 4 0 d .
C19 C 0.5544(4) 0.7040(9) 0.6945(16) 0.047(3) Uani 1 4 0 d .
C20 C 0.5775(5) 0.6263(9) 0.744(2) 0.058(4) Uani 1 4 0 d .
C21 C 0.5511(6) 0.5467(10) 0.744(2) 0.070(5) Uani 1 4 0 d .
C22 C 0.5061(6) 0.5505(10) 0.691(3) 0.078(5) Uani 1 4 0 d .
C23 C 0.4825(6) 0.6241(10) 0.644(3) 0.080(6) Uani 1 4 0 d .
C24 C 0.5085(5) 0.7030(11) 0.647(2) 0.067(5) Uani 1 4 0 d .
C26 C 0.5485(5) 0.9735(9) 1.1601(18) 0.049(3) Uani 1 4 0 d .
C27 C 0.5426(6) 1.0441(11) 1.273(2) 0.068(5) Uani 1 4 0 d .
C28 C 0.5730(6) 1.1151(9) 1.263(2) 0.059(4) Uani 1 4 0 d .
C29 C 0.6093(5) 1.1119(9) 1.144(2) 0.060(4) Uani 1 4 0 d .
C30 C 0.6140(5) 1.0470(9) 1.0423(17) 0.056(4) Uani 1 4 0 d .
C31 C 0.5227(5) 0.8922(9) 1.160(2) 0.053(4) Uani 1 4 0 d .
C32 C 0.5367(4) 0.8323(9) 1.0380(17) 0.047(3) Uani 1 4 0 d .
C33 C 0.5153(6) 0.7552(11) 1.0423(19) 0.069(5) Uani 1 4 0 d .
C34 C 0.4797(5) 0.7274(10) 1.161(2) 0.066(4) Uani 1 4 0 d .
C35 C 0.4656(5) 0.7939(11) 1.277(2) 0.074(5) Uani 1 4 0 d .
C36 C 0.4887(6) 0.8751(9) 1.281(2) 0.063(4) Uani 1 4 0 d .
C41 C 0.63514(6) 0.3895(2) 0.70084(10) 0.0430(10) Uani 0.5 4 0 d .
H4 H 0.57967 0.63932 0.40485 0.0677 Uiso 1 4 0 calc R
H5 H 0.60865 0.5984 0.14391 0.0709 Uiso 1 4 0 calc R
H6 H 0.65873 0.69114 -0.0026 0.0630 Uiso 1 4 0 calc R
H8 H 0.70495 0.83592 -0.00816 0.0648 Uiso 1 4 0 calc R
H9 H 0.72109 0.9675 0.11877 0.0715 Uiso 1 4 0 calc R
H10 H 0.69336 1.00071 0.38014 0.0620 Uiso 1 4 0 calc R
H14 H 0.71773 0.9592 0.7573 0.0680 Uiso 1 4 0 calc R
H15 H 0.76158 1.08808 0.74228 0.0734 Uiso 1 4 0 calc R
H17 H 0.64003 1.21961 0.60494 0.0805 Uiso 1 4 0 calc R
H18 H 0.59925 1.08184 0.62279 0.0737 Uiso 1 4 0 calc R
H20 H 0.60991 0.62702 0.77644 0.0700 Uiso 1 4 0 calc R
H21 H 0.56488 0.49334 0.77975 0.0838 Uiso 1 4 0 calc R
H23 H 0.45012 0.62234 0.61083 0.0965 Uiso 1 4 0 calc R
H24 H 0.49348 0.75593 0.61443 0.0800 Uiso 1 4 0 calc R
H27 H 0.51818 1.04237 1.35345 0.0820 Uiso 1 4 0 calc R
H28 H 0.56953 1.16401 1.33367 0.0707 Uiso 1 4 0 calc R
H29 H 0.63126 1.15896 1.13757 0.0725 Uiso 1 4 0 calc R
H30 H 0.63952 1.04835 0.96589 0.0672 Uiso 1 4 0 calc R
H33 H 0.52389 0.71431 0.95993 0.0831 Uiso 1 4 0 calc R
H34 H 0.46689 0.66996 1.16277 0.0793 Uiso 1 4 0 calc R
H35 H 0.44029 0.78258 1.35115 0.0887 Uiso 1 4 0 calc R
H36 H 0.48159 0.91697 1.36378 0.0756 Uiso 1 4 0 calc R
H41A H 0.62522 0.32886 0.67616 0.0516 Uiso 0.5 4 0 calc R
H41B H 0.60621 0.42588 0.7115 0.0516 Uiso 0.5 4 0 calc R

loop_
_atom_site_aniso_label
_atom_site_aniso_U_11
_atom_site_aniso_U_22
_atom_site_aniso_U_33
_atom_site_aniso_U_12
_atom_site_aniso_U_13
_atom_site_aniso_U_23
Pt1 0.03893(19) 0.0458(2) 0.0475(2) 0.00219(17) 0.0011(4) -0.0010(4)
Cl1 0.2399(7) 0.2400(7) 0.2400(7) 0.0001(5) 0.0000(5) -0.0000(5)
Cl2 0.2543(7) 0.2543(7) 0.2543(7) 0.0000(5) -0.0000(5) -0.0000(5)
P1 0.063(2) 0.090(3) 0.062(2) 0.028(2) -0.005(2) -0.005(2)
F1 0.107(8) 0.261(13) 0.122(10) 0.113(7) -0.003(8) -0.018(10)
F2 0.096(8) 0.31(2) 0.089(8) 0.069(10) 0.006(7) 0.014(11)
F3 0.220(18) 0.215(17) 0.24(2) -0.125(11) 0.061(17) -0.062(14)
F4 0.130(11) 0.171(13) 0.132(10) 0.002(10) 0.003(9) 0.025(10)
F5 0.217(19) 0.235(18) 0.189(15) -0.068(14) 0.009(14) -0.087(14)
F6 0.173(13) 0.241(17) 0.183(17) 0.069(12) 0.090(10) 0.061(12)
F16 0.126(7) 0.077(5) 0.105(7) -0.062(5) 0.002(7) 0.004(6)
F22 0.099(7) 0.066(5) 0.168(11) -0.038(5) -0.012(8) 0.014(7)
N1 0.032(5) 0.054(6) 0.048(6) 0.001(4) 0.005(5) -0.011(5)
N2 0.033(5) 0.050(6) 0.050(6) -0.003(4) 0.001(5) 0.012(5)
N25 0.050(6) 0.061(6) 0.052(6) -0.011(5) 0.006(5) -0.029(5)
C1 0.045(7) 0.043(6) 0.053(8) -0.003(6) -0.006(6) 0.003(6)
C2 0.037(6) 0.036(6) 0.057(8) 0.004(5) 0.010(6) 0.002(6)
C3 0.035(6) 0.055(6) 0.058(10) -0.001(5) 0.004(6) 0.001(6)
C4 0.048(6) 0.056(7) 0.065(11) -0.004(6) 0.001(7) -0.003(7)
C5 0.048(7) 0.065(8) 0.064(9) 0.000(7) -0.009(7) -0.012(8)
C6 0.041(7) 0.069(8) 0.047(7) 0.008(7) -0.001(6) -0.003(7)
C7 0.034(6) 0.046(6) 0.053(7) 0.016(5) 0.005(6) 0.003(6)
C8 0.045(7) 0.076(8) 0.041(7) 0.018(7) -0.004(6) -0.014(7)
C9 0.062(8) 0.053(8) 0.064(9) -0.000(7) -0.002(8) 0.017(7)
C10 0.040(6) 0.058(7) 0.057(10) 0.008(6) 0.004(6) 0.010(6)
C11 0.039(5) 0.053(6) 0.050(10) 0.006(5) -0.008(6) 0.010(6)
C12 0.041(7) 0.059(8) 0.069(9) 0.010(6) -0.022(6) -0.002(6)
C13 0.052(7) 0.052(7) 0.044(7) 0.003(6) 0.003(6) -0.018(6)
C14 0.050(8) 0.068(9) 0.052(8) 0.009(7) 0.006(7) -0.002(7)
C15 0.0608(14) 0.0614(14) 0.0614(14) -0.0002(10) -0.0001(10) -0.0002(10)
C16 0.0781(14) 0.0780(14) 0.0779(14) -0.0005(10) -0.0000(10) 0.0000(10)
C17 0.061(9) 0.049(8) 0.091(12) -0.002(7) 0.017(8) 0.007(8)
C18 0.047(8) 0.065(8) 0.073(10) -0.002(7) -0.003(8) -0.011(8)
C19 0.041(7) 0.052(7) 0.047(7) 0.005(6) 0.001(6) -0.008(6)
C20 0.057(9) 0.057(9) 0.061(9) -0.005(6) -0.000(7) -0.012(7)
C21 0.083(11) 0.048(8) 0.078(11) -0.003(8) 0.010(9) -0.004(8)
C22 0.061(9) 0.059(8) 0.113(14) -0.023(7) -0.001(10) -0.006(10)
C23 0.045(8) 0.076(11) 0.120(15) -0.021(7) 0.011(10) -0.002(9)
C24 0.041(7) 0.061(8) 0.097(12) 0.003(7) 0.005(8) 0.004(9)
C26 0.048(7) 0.047(7) 0.051(7) 0.010(6) 0.005(6) -0.011(6)
C27 0.055(8) 0.083(10) 0.068(10) 0.020(8) -0.002(8) -0.001(9)
C28 0.057(8) 0.066(10) 0.053(9) 0.007(7) -0.004(7) -0.015(7)
C29 0.040(7) 0.062(9) 0.080(11) -0.010(6) -0.005(7) 0.007(8)
C30 0.052(8) 0.066(8) 0.050(8) -0.001(7) -0.002(7) -0.018(7)
C31 0.031(6) 0.062(8) 0.066(9) 0.009(6) 0.002(6) 0.005(7)
C32 0.025(5) 0.059(8) 0.058(8) 0.006(6) 0.002(6) 0.011(7)
C33 0.067(9) 0.093(11) 0.048(8) 0.001(9) 0.011(7) -0.019(8)
C34 0.055(8) 0.069(9) 0.074(9) -0.023(7) -0.005(8) 0.008(8)
C35 0.050(8) 0.087(11) 0.085(10) 0.011(8) 0.033(7) -0.001(9)
C36 0.062(9) 0.055(8) 0.072(10) 0.010(7) 0.018(8) 0.005(7)
C41 0.0429(14) 0.0430(14) 0.0432(14) 0.0002(10) -0.0001(10) -0.0002(10)

loop_
_atom_type_symbol
_atom_type_description
_atom_type_scat_dispersion_real
_atom_type_scat_dispersion_imag
_atom_type_scat_source
C C 0.0033 0.0016
;
International Tables for Crystallography
(1992, Vol. C, Tables 4.2.6.8 and 6.1.1.4)
;
H H 0.0000 0.0000
;
International Tables for Crystallography
(1992, Vol. C, Table 6.1.1.4)
;
F F 0.0171 0.0103
;
International Tables for Crystallography
(1992, Vol. C, Tables 4.2.6.8 and 6.1.1.4)
;
N N 0.0061 0.0033
;
International Tables for Crystallography
(1992, Vol. C, Tables 4.2.6.8 and 6.1.1.4)
;
P P 0.1023 0.0942
;
International Tables for Crystallography
(1992, Vol. C, Tables 4.2.6.8 and 6.1.1.4)
;
Cl Cl 0.1484 0.1585
;
International Tables for Crystallography
(1992, Vol. C, Tables 4.2.6.8 and 6.1.1.4)
;
Pt Pt -1.7033 8.3905
;
International Tables for Crystallography
(1992, Vol. C, Tables 4.2.6.8 and 6.1.1.4)
;

loop_
_geom_angle_atom_site_label_1
_geom_angle_atom_site_label_2
_geom_angle_atom_site_label_3
_geom_angle
_geom_angle_publ_flag
N1 Pt1 N2 77.7(4) yes
N1 Pt1 N25 176.1(5) yes
N1 Pt1 C32 100.5(5) yes
N2 Pt1 N25 100.6(4) yes
N2 Pt1 C32 176.2(5) yes
N25 Pt1 C32 81.0(5) yes
F1 P1 F2 172.7(4) yes
F1 P1 F3 82.6(3) yes
F1 P1 F4 88.7(6) yes
F1 P1 F5 96.5(3) yes
F1 P1 F6 96.7(6) yes
F2 P1 F3 90.1(3) yes
F2 P1 F4 90.3(6) yes
F2 P1 F5 90.9(3) yes
F2 P1 F6 83.8(6) yes
F3 P1 F4 89.3(4) yes
F3 P1 F5 174.1(3) yes
F3 P1 F6 86.5(4) yes
F4 P1 F5 96.5(4) yes
F4 P1 F6 172.7(9) yes
F5 P1 F6 87.8(4) yes
Pt1 N1 C1 115.8(9) yes
Pt1 N1 C19 130.2(9) yes
C1 N1 C19 114.0(11) yes
Pt1 N2 C2 115.3(8) yes
Pt1 N2 C13 129.3(8) yes
C2 N2 C13 115.2(11) yes
Pt1 N25 C26 113.9(8) yes
Pt1 N25 C30 127.5(10) yes
C26 N25 C30 118.5(12) yes
N1 C1 C2 115.7(12) yes
N1 C1 C3 137.7(12) yes
C2 C1 C3 106.5(11) yes
N2 C2 C1 115.3(12) yes
N2 C2 C11 138.3(11) yes
C1 C2 C11 106.3(10) yes
C1 C3 C4 133.5(13) yes
C1 C3 C12 108.1(11) yes
C4 C3 C12 118.3(13) yes
C3 C4 C5 119.0(13) yes
C4 C5 C6 120.9(14) yes
C5 C6 C7 119.3(13) yes
C6 C7 C8 123.9(13) yes
C6 C7 C12 117.7(12) yes
C8 C7 C12 118.3(13) yes
C7 C8 C9 118.9(13) yes
C8 C9 C10 123.4(14) yes
C9 C10 C11 118.1(13) yes
C2 C11 C10 135.0(12) yes
C2 C11 C12 108.0(10) yes
C10 C11 C12 116.8(12) yes
C3 C12 C7 124.7(13) yes
C3 C12 C11 110.8(12) yes
C7 C12 C11 124.4(12) yes
N2 C13 C14 119.8(12) yes
N2 C13 C18 120.0(12) yes
C14 C13 C18 120.3(13) yes
C13 C14 C15 121.5(12) yes
C14 C15 C16 116.2(7) yes
F16 C16 C15 119.2(6) yes
F16 C16 C17 114.9(8) yes
C15 C16 C17 125.9(7) yes
C16 C17 C18 112.9(12) yes
C13 C18 C17 123.3(14) yes
N1 C19 C20 119.8(11) yes
N1 C19 C24 119.4(12) yes
C20 C19 C24 120.8(13) yes
C19 C20 C21 118.7(14) yes
C20 C21 C22 117.0(15) yes
F22 C22 C21 118.5(15) yes
F22 C22 C23 115.4(15) yes
C21 C22 C23 126.0(16) yes
C22 C23 C24 116.8(15) yes
C19 C24 C23 120.6(15) yes
N25 C26 C27 119.5(12) yes
N25 C26 C31 113.9(12) yes
C27 C26 C31 126.5(13) yes
C26 C27 C28 118.9(14) yes
C27 C28 C29 117.4(14) yes
C28 C29 C30 122.6(14) yes
N25 C30 C29 123.0(14) yes
C26 C31 C32 115.0(12) yes
C26 C31 C36 120.3(13) yes
C32 C31 C36 124.6(12) yes
Pt1 C32 C31 114.7(10) yes
Pt1 C32 C33 129.4(11) yes
C31 C32 C33 115.7(13) yes
C32 C33 C34 126.2(15) yes
C33 C34 C35 114.6(14) yes
C34 C35 C36 120.9(15) yes
C31 C36 C35 117.6(14) yes
Cl1 C41 Cl2 109.05(19) yes
C3 C4 H4 120.511 no
C5 C4 H4 120.511 no
C4 C5 H5 119.535 no
C6 C5 H5 119.532 no
C5 C6 H6 120.357 no
C7 C6 H6 120.352 no
C7 C8 H8 120.549 no
C9 C8 H8 120.545 no
C8 C9 H9 118.281 no
C10 C9 H9 118.272 no
C9 C10 H10 120.959 no
C11 C10 H10 120.952 no
C13 C14 H14 119.251 no
C15 C14 H14 119.245 no
C14 C15 H15 121.920 no
C16 C15 H15 121.929 no
C16 C17 H17 123.578 no
C18 C17 H17 123.571 no
C13 C18 H18 118.361 no
C17 C18 H18 118.368 no
C19 C20 H20 120.651 no
C21 C20 H20 120.639 no
C20 C21 H21 121.477 no
C22 C21 H21 121.504 no
C22 C23 H23 121.604 no
C24 C23 H23 121.621 no
C19 C24 H24 119.698 no
C23 C24 H24 119.688 no
C26 C27 H27 120.547 no
C28 C27 H27 120.556 no
C27 C28 H28 121.310 no
C29 C28 H28 121.295 no
C28 C29 H29 118.709 no
C30 C29 H29 118.702 no
N25 C30 H30 118.525 no
C29 C30 H30 118.515 no
C32 C33 H33 116.920 no
C34 C33 H33 116.905 no
C33 C34 H34 122.688 no
C35 C34 H34 122.687 no
C34 C35 H35 119.532 no
C36 C35 H35 119.520 no
C31 C36 H36 121.193 no
C35 C36 H36 121.202 no
Cl1 C41 H41A 109.879 no
Cl1 C41 H41B 109.873 no
Cl2 C41 H41A 109.872 no
Cl2 C41 H41B 109.867 no
H41A C41 H41B 108.288 no

loop_
_geom_bond_atom_site_label_1
_geom_bond_atom_site_label_2
_geom_bond_distance
_geom_bond_publ_flag
Pt1 N1 2.074(11) yes
Pt1 N2 2.148(11) yes
Pt1 N25 2.027(12) yes
Pt1 C32 1.988(13) yes
Cl1 C41 1.7000(19) yes
Cl2 C41 1.700(3) yes
P1 F1 1.552(6) yes
P1 F2 1.552(5) yes
P1 F3 1.551(6) yes
P1 F4 1.550(5) yes
P1 F5 1.550(6) yes
P1 F6 1.552(5) yes
F16 C16 1.366(11) yes
F22 C22 1.386(19) yes
N1 C1 1.296(17) yes
N1 C19 1.400(17) yes
N2 C2 1.249(17) yes
N2 C13 1.428(16) yes
N25 C26 1.406(18) yes
N25 C30 1.342(18) yes
C1 C2 1.552(17) yes
C1 C3 1.452(19) yes
C2 C11 1.43(2) yes
C3 C4 1.347(18) yes
C3 C12 1.418(18) yes
C4 C5 1.41(2) yes
C5 C6 1.38(2) yes
C6 C7 1.421(19) yes
C7 C8 1.399(19) yes
C7 C12 1.30(2) yes
C8 C9 1.38(2) yes
C9 C10 1.39(2) yes
C10 C11 1.372(18) yes
C11 C12 1.459(18) yes
C13 C14 1.39(2) yes
C13 C18 1.33(2) yes
C14 C15 1.364(16) yes
C15 C16 1.395(6) yes
C16 C17 1.391(16) yes
C17 C18 1.43(2) yes
C19 C20 1.414(19) yes
C19 C24 1.350(19) yes
C20 C21 1.43(2) yes
C21 C22 1.34(2) yes
C22 C23 1.36(2) yes
C23 C24 1.41(2) yes
C26 C27 1.43(2) yes
C26 C31 1.442(19) yes
C27 C28 1.39(2) yes
C28 C29 1.41(2) yes
C29 C30 1.30(2) yes
C31 C32 1.41(2) yes
C31 C36 1.40(2) yes
C32 C33 1.33(2) yes
C33 C34 1.46(2) yes
C34 C35 1.44(2) yes
C35 C36 1.40(2) yes
C4 H4 0.950 no
C5 H5 0.950 no
C6 H6 0.950 no
C8 H8 0.950 no
C9 H9 0.950 no
C10 H10 0.950 no
C14 H14 0.950 no
C15 H15 0.950 no
C17 H17 0.950 no
C18 H18 0.950 no
C20 H20 0.950 no
C21 H21 0.950 no
C23 H23 0.950 no
C24 H24 0.950 no
C27 H27 0.950 no
C28 H28 0.950 no
C29 H29 0.950 no
C30 H30 0.950 no
C33 H33 0.950 no
C34 H34 0.950 no
C35 H35 0.950 no
C36 H36 0.950 no
C41 H41A 0.990 no
C41 H41B 0.990 no

loop_
_geom_contact_atom_site_label_1
_geom_contact_atom_site_label_2
_geom_contact_distance
_geom_contact_publ_flag
_geom_contact_site_symmetry_2
F16 C14 3.595(18) no .
F16 C18 3.589(19) no .
N1 C4 3.340(19) no .
N1 C11 3.577(17) no .
N1 C33 3.373(19) no .
N2 C3 3.549(17) no .
N2 C10 3.338(17) no .
N2 C12 3.584(18) no .
N2 C30 3.417(18) no .
N25 C13 3.538(18) no .
N25 C28 2.79(2) no .
C1 C7 3.58(2) no .
C1 C20 3.095(19) no .
C1 C24 3.124(19) no .
C2 C7 3.59(2) no .
C2 C14 3.081(19) no .
C2 C18 3.12(2) no .
C3 C6 2.775(19) no .
C3 C19 2.956(18) no .
C3 C20 3.51(2) no .
C4 C7 2.803(19) no .
C4 C19 3.15(2) no .
C4 C20 3.40(2) no .
C4 C24 3.58(2) no .
C5 C12 2.70(2) no .
C7 C10 2.818(19) no .
C8 C11 2.79(2) no .
C9 C12 2.68(2) no .
C10 C13 3.180(19) no .
C10 C14 3.417(19) no .
C11 C13 2.947(19) no .
C11 C14 3.488(19) no .
C13 C16 2.704(14) no .
C13 C30 3.17(2) no .
C14 C17 2.81(2) no .
C15 C18 2.770(16) no .
C18 C30 3.33(2) no .
C19 C22 2.71(2) no .
C19 C32 3.457(19) no .
C19 C33 3.14(2) no .
C20 C23 2.79(2) no .
C20 C33 3.59(2) no .
C21 C24 2.79(2) no .
C24 C33 3.33(2) no .
C26 C29 2.726(19) no .
C27 C30 2.75(2) no .
C27 C36 3.00(2) no .
C31 C34 2.80(2) no .
C32 C35 2.85(2) no .
C33 C36 2.78(2) no .
Pt1 C7 3.533(13) no 1_556
Pt1 C8 3.567(14) no 1_556
Cl1 F4 3.581(14) no 2_645
Cl1 F16 3.390(13) no 1_545
Cl2 F3 3.242(6) no .
Cl2 F16 3.448(10) no 1_545
F1 C9 3.491(16) no 2_645
F1 C15 3.192(11) no 2_644
F1 C16 3.441(12) no 2_644
F1 C29 3.158(15) no 2_644
F1 C30 3.352(15) no 2_644
F2 N1 3.221(10) no .
F2 N2 3.405(12) no .
F2 C1 2.911(14) no .
F2 C2 3.079(14) no .
F2 C3 3.386(14) no .
F2 C6 3.356(16) no 1_556
F2 C8 3.457(16) no 1_556
F3 Cl2 3.242(6) no .
F3 C15 3.422(10) no 2_644
F4 Cl1 3.581(14) no 2_654
F4 F16 2.995(13) no 2_644
F4 C2 3.593(18) no .
F4 C3 3.583(19) no .
F4 C7 3.525(17) no .
F4 C11 3.218(17) no .
F4 C12 3.157(19) no .
F4 C16 3.502(11) no 2_644
F5 F16 3.209(13) no 2_645
F6 F16 3.387(13) no 2_645
F6 C6 3.481(18) no 1_556
F6 C15 3.526(10) no 2_645
F6 C16 3.417(12) no 2_645
F16 Cl1 3.390(13) no 1_565
F16 Cl2 3.448(10) no 1_565
F16 F4 2.995(13) no 2_655
F16 F5 3.209(13) no 2_654
F16 F6 3.387(13) no 2_654
F16 C6 3.582(17) no 2_655
F16 C7 3.230(16) no 2_655
F16 C8 2.876(18) no 2_655
F16 C9 3.484(18) no 2_655
F16 C41 3.484(11) no 1_565
F22 C4 3.461(17) no 4_665
F22 C5 3.352(18) no 4_665
F22 C34 3.308(18) no 4_664
N1 F2 3.221(10) no .
N2 F2 3.405(12) no .
N25 C9 3.556(18) no 1_556
C1 F2 2.911(14) no .
C2 F2 3.079(14) no .
C2 F4 3.593(18) no .
C3 F2 3.386(14) no .
C3 F4 3.583(19) no .
C4 F22 3.461(17) no 4_664
C5 F22 3.352(18) no 4_664
C5 C33 3.49(2) no 1_554
C6 F2 3.356(16) no 1_554
C6 F6 3.481(18) no 1_554
C6 F16 3.582(17) no 2_644
C7 Pt1 3.533(13) no 1_554
C7 F4 3.525(17) no .
C7 F16 3.230(16) no 2_644
C8 Pt1 3.567(14) no 1_554
C8 F2 3.457(16) no 1_554
C8 F16 2.876(18) no 2_644
C9 F1 3.491(16) no 2_654
C9 F16 3.484(18) no 2_644
C9 N25 3.556(18) no 1_554
C9 C30 3.26(2) no 1_554
C10 C30 3.418(19) no 1_554
C11 F4 3.218(17) no .
C12 F4 3.157(19) no .
C15 F1 3.192(11) no 2_655
C15 F3 3.422(10) no 2_655
C15 F6 3.526(10) no 2_654
C16 F1 3.441(12) no 2_655
C16 F4 3.502(11) no 2_655
C16 F6 3.417(12) no 2_654
C17 C41 3.497(16) no 1_565
C18 C28 3.57(2) no 1_554
C18 C35 3.50(2) no 4_674
C21 C41 3.391(17) no .
C24 C35 3.53(2) no 1_554
C28 C18 3.57(2) no 1_556
C29 F1 3.158(15) no 2_655
C30 F1 3.352(15) no 2_655
C30 C9 3.26(2) no 1_556
C30 C10 3.418(19) no 1_556
C33 C5 3.49(2) no 1_556
C34 F22 3.308(18) no 4_665
C35 C18 3.50(2) no 4_675
C35 C24 3.53(2) no 1_556
C41 F16 3.484(11) no 1_545
C41 C17 3.497(16) no 1_545
C41 C21 3.391(17) no .
Pt1 H30 3.1293 no .
Pt1 H33 3.0965 no .
F16 H15 2.5922 no .
F16 H17 2.5310 no .
F22 H21 2.5293 no .
F22 H23 2.4947 no .
N1 H4 3.2407 no .
N1 H20 2.6248 no .
N1 H24 2.5386 no .
N1 H33 2.8560 no .
N2 H10 3.2827 no .
N2 H14 2.5924 no .
N2 H18 2.5289 no .
N2 H30 2.9076 no .
N25 H27 3.3089 no .
N25 H29 3.1650 no .
C1 H4 2.8383 no .
C1 H20 3.1370 no .
C1 H24 3.1980 no .
C2 H10 2.8813 no .
C2 H14 3.1088 no .
C2 H18 3.1859 no .
C3 H5 3.2306 no .
C3 H20 3.5789 no .
C4 H6 3.2889 no .
C6 H4 3.2854 no .
C6 H8 2.6996 no .
C7 H5 3.2780 no .
C7 H9 3.2416 no .
C8 H6 2.7042 no .
C8 H10 3.2840 no .
C10 H8 3.2827 no .
C11 H9 3.2170 no .
C11 H14 3.5471 no .
C12 H4 3.2455 no .
C12 H6 3.1913 no .
C12 H8 3.1798 no .
C12 H10 3.2896 no .
C13 H10 2.7205 no .
C13 H15 3.2653 no .
C13 H17 3.2910 no .
C13 H30 2.3957 no .
C14 H10 2.8266 no .
C14 H18 3.2079 no .
C14 H30 2.7061 no .
C15 H10 3.2104 no .
C15 H17 3.3418 no .
C15 H30 3.2728 no .
C16 H10 3.4501 no .
C16 H14 3.2086 no .
C16 H18 3.2154 no .
C16 H30 3.4669 no .
C17 H10 3.4517 no .
C17 H15 3.3310 no .
C17 H30 3.2847 no .
C18 H10 3.0432 no .
C18 H14 3.2047 no .
C18 H30 2.6773 no .
C19 H4 2.6570 no .
C19 H21 3.3124 no .
C19 H23 3.2616 no .
C19 H33 2.3332 no .
C20 H4 2.7713 no .
C20 H24 3.2616 no .
C20 H33 2.6818 no .
C21 H4 3.2077 no .
C21 H23 3.2539 no .
C21 H33 3.2060 no .
C22 H4 3.3997 no .
C22 H20 3.2222 no .
C22 H24 3.2256 no .
C22 H33 3.3696 no .
C23 H4 3.3644 no .
C23 H21 3.2563 no .
C23 H33 3.1471 no .
C24 H4 2.9739 no .
C24 H20 3.2581 no .
C24 H33 2.5965 no .
C26 H28 3.2950 no .
C26 H30 3.2200 no .
C26 H36 2.6555 no .
C27 H29 3.2453 no .
C27 H36 2.6981 no .
C28 H30 3.2265 no .
C29 H27 3.2600 no .
C30 H18 3.4853 no .
C30 H28 3.2274 no .
C31 H27 2.7917 no .
C31 H33 3.1736 no .
C31 H35 3.2586 no .
C32 H34 3.3266 no .
C32 H36 3.3363 no .
C33 H24 3.5410 no .
C33 H35 3.3107 no .
C34 H36 3.3397 no .
C35 H33 3.2942 no .
C36 H27 2.7551 no .
C36 H34 3.3428 no .
H4 H5 2.3624 no .
H4 H20 3.1517 no .
H4 H24 3.4617 no .
H5 H6 2.3295 no .
H6 H8 2.5701 no .
H8 H9 2.3097 no .
H9 H10 2.3251 no .
H10 H14 3.2133 no .
H10 H18 3.5303 no .
H14 H15 2.3301 no .
H14 H30 3.0974 no .
H17 H18 2.4054 no .
H18 H30 3.0607 no .
H20 H21 2.4070 no .
H20 H33 3.1429 no .
H23 H24 2.3815 no .
H24 H33 3.0115 no .
H27 H28 2.3623 no .
H27 H36 2.1800 no .
H28 H29 2.3614 no .
H29 H30 2.2091 no .
H33 H34 2.4012 no .
H34 H35 2.4270 no .
H35 H36 2.3650 no .
Pt1 H27 3.0939 no 4_674
Cl1 H17 3.5356 no 1_545
Cl1 H21 3.3532 no .
Cl2 H9 3.1809 no 2_645
Cl2 H17 3.3385 no 1_545
P1 H6 3.5156 no 1_556
P1 H8 3.5308 no 1_556
F1 H9 2.7706 no 2_645
F1 H10 3.3376 no 2_645
F1 H15 3.2192 no 2_644
F1 H29 2.4984 no 2_644
F1 H30 2.8875 no 2_644
F2 H6 2.5182 no 1_556
F2 H8 2.6593 no 1_556
F2 H14 3.4506 no .
F2 H20 2.8940 no .
F3 H9 3.1468 no 2_645
F3 H15 2.8654 no 2_644
F3 H20 3.2621 no .
F4 H15 3.3566 no 2_644
F5 H8 2.7583 no 1_556
F5 H14 3.3347 no .
F5 H29 3.4321 no 2_644
F6 H6 2.6448 no 1_556
F6 H8 3.4056 no 1_556
F6 H9 3.3680 no 2_645
F6 H10 3.0267 no 2_645
F6 H15 3.5420 no 2_645
F6 H20 3.4609 no .
F16 H6 3.5452 no 2_655
F16 H8 2.7734 no 2_655
F16 H41A 3.1921 no 1_565
F22 H4 2.9693 no 4_665
F22 H5 2.7417 no 4_665
F22 H33 3.4539 no 4_664
F22 H34 2.6911 no 4_664
N2 H8 3.5663 no 1_556
N25 H27 3.2791 no 4_674
N25 H36 2.8450 no 4_674
C5 H15 3.5688 no 2_644
C5 H20 3.3981 no 1_554
C5 H33 3.3649 no 1_554
C6 H15 3.3507 no 2_644
C6 H20 3.1147 no 1_554
C8 H14 3.3187 no 1_554
C8 H30 3.5457 no 1_554
C9 H14 3.4619 no 1_554
C9 H30 3.0645 no 1_554
C10 H30 3.5644 no 1_554
C14 H8 3.4644 no 1_556
C14 H9 3.3235 no 1_556
C16 H41A 3.3752 no 1_565
C17 H28 3.4504 no 1_554
C17 H35 3.3161 no 4_674
C17 H41A 2.6436 no 1_565
C18 H28 3.3269 no 1_554
C18 H35 3.3373 no 4_674
C20 H5 3.4035 no 1_556
C20 H6 3.2372 no 1_556
C20 H41B 3.1834 no .
C21 H34 3.4194 no 4_664
C21 H41B 2.4270 no .
C22 H34 3.4669 no 4_664
C22 H41B 3.4050 no .
C24 H28 3.3592 no 4_674
C24 H35 3.3108 no 1_554
C26 H27 3.1356 no 4_674
C26 H36 3.0605 no 4_674
C27 H18 3.3175 no 1_556
C27 H24 3.4746 no 4_675
C27 H36 3.4558 no 4_674
C28 H18 3.0667 no 1_556
C28 H24 2.9772 no 4_675
C29 H10 3.4918 no 1_556
C29 H24 3.5383 no 4_675
C29 H35 3.2017 no 4_674
C29 H36 3.4564 no 4_674
C30 H9 3.3081 no 1_556
C30 H35 3.4008 no 4_674
C30 H36 3.1068 no 4_674
C31 H18 3.4656 no 4_675
C31 H27 2.9258 no 4_674
C32 H27 2.8851 no 4_674
C32 H28 3.4207 no 4_674
C33 H27 3.5853 no 4_674
C33 H28 3.1793 no 4_674
C34 H17 3.4956 no 4_675
C34 H28 3.4381 no 4_674
C34 H41A 3.0774 no 4_665
C34 H41B 3.3933 no 4_665
C35 H17 3.2921 no 4_675
C35 H18 2.9198 no 4_675
C35 H24 2.9188 no 1_556
C35 H41A 3.2763 no 4_665
C36 H18 2.8683 no 4_675
C36 H24 3.2738 no 1_556
C41 H17 2.7192 no 1_545
C41 H21 2.6168 no .
C41 H34 3.0268 no 4_664
C41 H35 3.5976 no 4_664
H4 F22 2.9693 no 4_664
H5 F22 2.7417 no 4_664
H5 C20 3.4035 no 1_554
H5 H20 3.0274 no 1_554
H5 H21 3.5936 no 1_554
H5 H33 3.3290 no 1_554
H6 P1 3.5156 no 1_554
H6 F2 2.5182 no 1_554
H6 F6 2.6448 no 1_554
H6 F16 3.5452 no 2_644
H6 C20 3.2372 no 1_554
H6 H15 3.3910 no 2_644
H6 H20 2.4685 no 1_554
H8 P1 3.5308 no 1_554
H8 F2 2.6593 no 1_554
H8 F5 2.7583 no 1_554
H8 F6 3.4056 no 1_554
H8 F16 2.7734 no 2_644
H8 N2 3.5663 no 1_554
H8 C14 3.4644 no 1_554
H8 H14 2.7104 no 1_554
H9 Cl2 3.1809 no 2_654
H9 F1 2.7706 no 2_654
H9 F3 3.1468 no 2_654
H9 F6 3.3680 no 2_654
H9 C14 3.3235 no 1_554
H9 C30 3.3081 no 1_554
H9 H14 2.9507 no 1_554
H9 H30 2.8896 no 1_554
H10 F1 3.3376 no 2_654
H10 F6 3.0267 no 2_654
H10 C29 3.4918 no 1_554
H10 H29 3.5820 no 1_554
H14 F2 3.4506 no .
H14 F5 3.3347 no .
H14 C8 3.3187 no 1_556
H14 C9 3.4619 no 1_556
H14 H8 2.7104 no 1_556
H14 H9 2.9507 no 1_556
H15 F1 3.2192 no 2_655
H15 F3 2.8654 no 2_655
H15 F4 3.3566 no 2_655
H15 F6 3.5420 no 2_654
H15 C5 3.5688 no 2_655
H15 C6 3.3507 no 2_655
H15 H6 3.3910 no 2_655
H17 Cl1 3.5356 no 1_565
H17 Cl2 3.3385 no 1_565
H17 C34 3.4956 no 4_674
H17 C35 3.2921 no 4_674
H17 C41 2.7192 no 1_565
H17 H28 3.0898 no 1_554
H17 H34 3.4822 no 4_674
H17 H35 3.0222 no 4_674
H17 H41A 1.8188 no 1_565
H17 H41B 3.4106 no 1_565
H18 C27 3.3175 no 1_554
H18 C28 3.0667 no 1_554
H18 C31 3.4656 no 4_674
H18 C35 2.9198 no 4_674
H18 C36 2.8683 no 4_674
H18 H27 3.2227 no 1_554
H18 H28 2.7992 no 1_554
H18 H35 3.0017 no 4_674
H18 H36 3.0050 no 4_674
H20 F2 2.8940 no .
H20 F3 3.2621 no .
H20 F6 3.4609 no .
H20 C5 3.3981 no 1_556
H20 C6 3.1147 no 1_556
H20 H5 3.0274 no 1_556
H20 H6 2.4685 no 1_556
H20 H41B 3.1263 no .
H21 Cl1 3.3532 no .
H21 C41 2.6168 no .
H21 H5 3.5936 no 1_556
H21 H23 3.2554 no 4_665
H21 H34 2.8210 no 4_664
H21 H41A 3.1520 no .
H21 H41B 1.6516 no .
H23 H21 3.2554 no 4_664
H23 H35 3.2520 no 1_554
H24 C27 3.4746 no 4_674
H24 C28 2.9772 no 4_674
H24 C29 3.5383 no 4_674
H24 C35 2.9188 no 1_554
H24 C36 3.2738 no 1_554
H24 H28 2.7995 no 4_674
H24 H35 2.6478 no 1_554
H24 H36 3.2194 no 1_554
H27 Pt1 3.0939 no 4_675
H27 N25 3.2791 no 4_675
H27 C26 3.1356 no 4_675
H27 C31 2.9258 no 4_675
H27 C32 2.8851 no 4_675
H27 C33 3.5853 no 4_675
H27 H18 3.2227 no 1_556
H28 C17 3.4504 no 1_556
H28 C18 3.3269 no 1_556
H28 C24 3.3592 no 4_675
H28 C32 3.4207 no 4_675
H28 C33 3.1793 no 4_675
H28 C34 3.4381 no 4_675
H28 H17 3.0898 no 1_556
H28 H18 2.7992 no 1_556
H28 H24 2.7995 no 4_675
H28 H33 3.3816 no 4_675
H29 F1 2.4984 no 2_655
H29 F5 3.4321 no 2_655
H29 H10 3.5820 no 1_556
H29 H35 3.2098 no 4_674
H30 F1 2.8875 no 2_655
H30 C8 3.5457 no 1_556
H30 C9 3.0645 no 1_556
H30 C10 3.5644 no 1_556
H30 H9 2.8896 no 1_556
H30 H35 3.5517 no 4_674
H30 H36 3.5469 no 4_674
H33 F22 3.4539 no 4_665
H33 C5 3.3649 no 1_556
H33 H5 3.3290 no 1_556
H33 H28 3.3816 no 4_674
H34 F22 2.6911 no 4_665
H34 C21 3.4194 no 4_665
H34 C22 3.4669 no 4_665
H34 C41 3.0268 no 4_665
H34 H17 3.4822 no 4_675
H34 H21 2.8210 no 4_665
H34 H41A 2.5933 no 4_665
H34 H41B 2.5571 no 4_665
H35 C17 3.3161 no 4_675
H35 C18 3.3373 no 4_675
H35 C24 3.3108 no 1_556
H35 C29 3.2017 no 4_675
H35 C30 3.4008 no 4_675
H35 C41 3.5976 no 4_665
H35 H17 3.0222 no 4_675
H35 H18 3.0017 no 4_675
H35 H23 3.2520 no 1_556
H35 H24 2.6478 no 1_556
H35 H29 3.2098 no 4_675
H35 H30 3.5517 no 4_675
H35 H41A 2.8881 no 4_665
H36 N25 2.8450 no 4_675
H36 C26 3.0605 no 4_675
H36 C27 3.4558 no 4_675
H36 C29 3.4564 no 4_675
H36 C30 3.1068 no 4_675
H36 H18 3.0050 no 4_675
H36 H24 3.2194 no 1_556
H36 H30 3.5469 no 4_675
H41A F16 3.1921 no 1_545
H41A C16 3.3752 no 1_545
H41A C17 2.6436 no 1_545
H41A C34 3.0774 no 4_664
H41A C35 3.2763 no 4_664
H41A H17 1.8188 no 1_545
H41A H21 3.1520 no .
H41A H34 2.5933 no 4_664
H41A H35 2.8881 no 4_664
H41B C20 3.1834 no .
H41B C21 2.4270 no .
H41B C22 3.4050 no .
H41B C34 3.3933 no 4_664
H41B H17 3.4106 no 1_545
H41B H20 3.1263 no .
H41B H21 1.6516 no .
H41B H34 2.5571 no 4_664

loop_
_geom_torsion_atom_site_label_1
_geom_torsion_atom_site_label_2
_geom_torsion_atom_site_label_3
_geom_torsion_atom_site_label_4
_geom_torsion
_geom_torsion_publ_flag
N1 Pt1 N2 C2 2.6(6) no
N1 Pt1 N2 C13 178.0(9) no
N2 Pt1 N1 C1 -0.8(6) no
N2 Pt1 N1 C19 178.6(9) no
N1 Pt1 C32 C31 -166.3(7) no
N1 Pt1 C32 C33 9.4(11) no
C32 Pt1 N1 C1 175.7(7) no
C32 Pt1 N1 C19 -4.8(9) no
N2 Pt1 N25 C26 165.6(7) no
N2 Pt1 N25 C30 -11.7(10) no
N25 Pt1 N2 C2 -173.8(7) no
N25 Pt1 N2 C13 1.6(9) no
N25 Pt1 C32 C31 10.0(7) no
N25 Pt1 C32 C33 -174.3(11) no
C32 Pt1 N25 C26 -10.9(7) no
C32 Pt1 N25 C30 171.8(10) no
Pt1 N1 C1 C2 -0.7(13) no
Pt1 N1 C1 C3 -179.1(11) no
Pt1 N1 C19 C20 -94.4(12) no
Pt1 N1 C19 C24 85.1(14) no
C1 N1 C19 C20 85.1(14) no
C1 N1 C19 C24 -95.4(13) no
C19 N1 C1 C2 179.7(9) no
C19 N1 C1 C3 1(2) no
Pt1 N2 C2 C1 -3.7(13) no
Pt1 N2 C2 C11 177.0(11) no
Pt1 N2 C13 C14 99.8(12) no
Pt1 N2 C13 C18 -79.7(14) no
C2 N2 C13 C14 -84.8(14) no
C2 N2 C13 C18 95.7(14) no
C13 N2 C2 C1 -179.7(9) no
C13 N2 C2 C11 1(2) no
Pt1 N25 C26 C27 -173.5(8) no
Pt1 N25 C26 C31 9.7(13) no
Pt1 N25 C30 C29 173.2(8) no
C26 N25 C30 C29 -4(2) no
C30 N25 C26 C27 4.1(18) no
C30 N25 C26 C31 -172.7(11) no
N1 C1 C2 N2 3.0(16) no
N1 C1 C2 C11 -177.4(10) no
N1 C1 C3 C4 -5(3) no
N1 C1 C3 C12 179.1(14) no
C2 C1 C3 C4 177.0(11) no
C2 C1 C3 C12 0.7(13) no
C3 C1 C2 N2 -178.1(10) no
C3 C1 C2 C11 1.5(13) no
N2 C2 C11 C10 2(3) no
N2 C2 C11 C12 176.4(14) no
C1 C2 C11 C10 -177.9(12) no
C1 C2 C11 C12 -3.0(12) no
C1 C3 C4 C5 -176.7(12) no
C1 C3 C12 C7 178.1(11) no
C1 C3 C12 C11 -2.6(14) no
C4 C3 C12 C7 1.2(19) no
C4 C3 C12 C11 -179.5(11) no
C12 C3 C4 C5 -0.6(18) no
C3 C4 C5 C6 -0(2) no
C4 C5 C6 C7 0(2) no
C5 C6 C7 C8 178.7(11) no
C5 C6 C7 C12 0.2(18) no
C6 C7 C8 C9 179.4(11) no
C6 C7 C12 C3 -0.9(19) no
C6 C7 C12 C11 179.9(11) no
C8 C7 C12 C3 -179.5(11) no
C8 C7 C12 C11 1.3(19) no
C12 C7 C8 C9 -2.1(18) no
C7 C8 C9 C10 3(2) no
C8 C9 C10 C11 -3(2) no
C9 C10 C11 C2 176.3(12) no
C9 C10 C11 C12 1.7(17) no
C2 C11 C12 C3 3.5(14) no
C2 C11 C12 C7 -177.2(11) no
C10 C11 C12 C3 179.5(10) no
C10 C11 C12 C7 -1.2(18) no
N2 C13 C14 C15 178.0(11) no
N2 C13 C18 C17 -178.3(11) no
C14 C13 C18 C17 2(2) no
C18 C13 C14 C15 -2(2) no
C13 C14 C15 C16 1.4(17) no
C14 C15 C16 F16 -179.7(9) no
C14 C15 C16 C17 -0.1(14) no
F16 C16 C17 C18 179.4(10) no
C15 C16 C17 C18 -0.2(18) no
C16 C17 C18 C13 -1(2) no
N1 C19 C20 C21 178.8(12) no
N1 C19 C24 C23 -179.9(12) no
C20 C19 C24 C23 -0(2) no
C24 C19 C20 C21 -1(2) no
C19 C20 C21 C22 2(2) no
C20 C21 C22 F22 -179.0(15) no
C20 C21 C22 C23 -3(3) no
F22 C22 C23 C24 178.1(16) no
C21 C22 C23 C24 2(3) no
C22 C23 C24 C19 -0(3) no
N25 C26 C27 C28 -1(2) no
N25 C26 C31 C32 -1.5(17) no
N25 C26 C31 C36 174.4(11) no
C27 C26 C31 C32 -178.0(13) no
C27 C26 C31 C36 -2(2) no
C31 C26 C27 C28 175.2(12) no
C26 C27 C28 C29 -2(2) no
C27 C28 C29 C30 2(2) no
C28 C29 C30 N25 1(2) no
C26 C31 C32 Pt1 -7.7(16) no
C26 C31 C32 C33 176.0(11) no
C26 C31 C36 C35 -178.4(12) no
C32 C31 C36 C35 -3(2) no
C36 C31 C32 Pt1 176.6(12) no
C36 C31 C32 C33 0(2) no
Pt1 C32 C33 C34 -176.6(9) no
C31 C32 C33 C34 -1(2) no
C32 C33 C34 C35 4(2) no
C33 C34 C35 C36 -6(2) no
C34 C35 C36 C31 6(2) no
